data_7232569
loop_
_publ_author_name
'Mila\<sinovi\'c, Valentina'
'Mol\<canov, Kre\<simir'

_publ_section_title
;
 Nitranilic acid as a basis for construction of coordination polymers:
 from discrete monomers to 3D networks
;
_journal_issue 18
_journal_name_full CrystEngComm
_journal_page_first 2962
_journal_paper_doi 10.1039/C9CE00209J
_journal_volume 21
_journal_year 2019
_chemical_formula_moiety 'C6 H2 Co1 N2 O9'
_chemical_formula_sum 'C6 H4 Co N2 O10'
_chemical_formula_weight 323.04
_space_group_IT_number 15
_space_group_name_Hall '-I 2ya'
_space_group_name_H-M_alt 'I 1 2/a 1'
_symmetry_cell_setting monoclinic
_symmetry_space_group_name_Hall '-I 2ya'
_symmetry_space_group_name_H-M 'I 1 2/a 1'
_atom_sites_solution_hydrogens geom
_atom_sites_solution_primary direct
_atom_sites_solution_secondary difmap
_audit_creation_date 2017-04-06T13:58:56-00:00
_audit_creation_method 'WinGX routine CIF_UPDATE'
_audit_update_record
;
2019-01-29 deposited with the CCDC.    2019-04-03 downloaded from the CCDC.
;
_cell_angle_alpha 90
_cell_angle_beta 98.472(4)
_cell_angle_gamma 90
_cell_formula_units_Z 4
_cell_length_a 9.7318(4)
_cell_length_b 6.8338(4)
_cell_length_c 14.4055(7)
_cell_measurement_reflns_used 1046
_cell_measurement_temperature 293(2)
_cell_measurement_theta_max 75.7737
_cell_measurement_theta_min 5.1481
_cell_volume 947.59(8)
_computing_cell_refinement
;
        CrysAlisPro, Agilent Technologies,
        Version 1.171.36.20 (release 27-06-2012 CrysAlis171 .NET)
        (compiled Jul 11 2012,15:38:31)
;
_computing_data_collection
;
        CrysAlisPro, Agilent Technologies,
        Version 1.171.36.20 (release 27-06-2012 CrysAlis171 .NET)
        (compiled Jul 11 2012,15:38:31)
;
_computing_data_reduction
;
        CrysAlisPro, Agilent Technologies,
        Version 1.171.36.20 (release 27-06-2012 CrysAlis171 .NET)
        (compiled Jul 11 2012,15:38:31)
;
_computing_molecular_graphics 'Ortep-3 for Windows (Farrugia, 1997)'
_computing_publication_material 'WinGX publication routines (Farrugia, 1999)'
_computing_structure_refinement 'SHELXL-97 (Sheldrick, 1997)'
_computing_structure_solution 'SHELXS-97 (Sheldrick, 1997)'
_diffrn_ambient_temperature 293(2)
_diffrn_detector_area_resol_mean 10.4323
_diffrn_measured_fraction_theta_full 0.974
_diffrn_measured_fraction_theta_max 0.974
_diffrn_measurement_device_type 'Xcalibur, Ruby, Nova'
_diffrn_measurement_method '\w scans'
_diffrn_radiation_monochromator graphite
_diffrn_radiation_type CuK\a
_diffrn_radiation_wavelength 1.54179
_diffrn_reflns_av_R_equivalents 0.0243
_diffrn_reflns_av_unetI/netI 0.0322
_diffrn_reflns_limit_h_max 12
_diffrn_reflns_limit_h_min -11
_diffrn_reflns_limit_k_max 8
_diffrn_reflns_limit_k_min -6
_diffrn_reflns_limit_l_max 17
_diffrn_reflns_limit_l_min -15
_diffrn_reflns_number 1820
_diffrn_reflns_theta_full 75.95
_diffrn_reflns_theta_max 75.95
_diffrn_reflns_theta_min 6.21
_exptl_absorpt_coefficient_mu 14.913
_exptl_absorpt_correction_T_max 1
_exptl_absorpt_correction_T_min 0.396
_exptl_absorpt_correction_type multi-scan
_exptl_absorpt_process_details
;
        CrysAlisPro, Agilent Technologies,
        Version 1.171.36.20 (release 27-06-2012 CrysAlis171 .NET)
        (compiled Jul 11 2012,15:38:31)
        Empirical absorption correction using spherical harmonics,
 implemented in SCALE3 ABSPACK scaling algorithm.
;
_exptl_crystal_colour red
_exptl_crystal_density_diffrn 2.264
_exptl_crystal_density_method 'not measured'
_exptl_crystal_description prism
_exptl_crystal_F_000 644
_exptl_crystal_size_max 0.12
_exptl_crystal_size_mid 0.09
_exptl_crystal_size_min 0.04
_refine_diff_density_max 0.514
_refine_diff_density_min -0.543
_refine_diff_density_rms 0.099
_refine_ls_extinction_method none
_refine_ls_goodness_of_fit_ref 1.233
_refine_ls_hydrogen_treatment refall
_refine_ls_matrix_type full
_refine_ls_number_parameters 95
_refine_ls_number_reflns 964
_refine_ls_number_restraints 3
_refine_ls_restrained_S_all 1.231
_refine_ls_R_factor_all 0.0434
_refine_ls_R_factor_gt 0.0416
_refine_ls_shift/su_max 0
_refine_ls_shift/su_mean 0
_refine_ls_structure_factor_coef Fsqd
_refine_ls_weighting_details 'calc w=1/[\s^2^(Fo^2^)+(0.0540P)^2^+1.7844P] where P=(Fo^2^+2Fc^2^)/3'
_refine_ls_weighting_scheme calc
_refine_ls_wR_factor_ref 0.1141
_reflns_number_gt 910
_reflns_number_total 964
_reflns_threshold_expression >2sigma(I)
_cod_data_source_file c9ce00209j2.cif
_cod_data_source_block s41_cona
_cod_depositor_comments 'Adding full bibliography for 7232565--7232570.cif.'
_cod_original_cell_volume 947.58(8)
_cod_database_code 7232569

loop_
_symmetry_equiv_pos_as_xyz
'x, y, z'
'-x+1/2, y, -z'
'x+1/2, y+1/2, z+1/2'
'-x+1, y+1/2, -z+1/2'
'-x, -y, -z'
'x-1/2, -y, z'
'-x+1/2, -y+1/2, -z+1/2'
'x, -y+1/2, z+1/2'

loop_
_atom_site_label
_atom_site_fract_x
_atom_site_fract_y
_atom_site_fract_z
_atom_site_U_iso_or_equiv
_atom_site_adp_type
_atom_site_calc_flag
_atom_site_refinement_flags
_atom_site_occupancy
_atom_site_type_symbol
Co1 0.75 0.00373(10) 0 0.0211(3) Uani d S 1 Co
O1 0.6358(2) 0.2056(4) 0.06963(15) 0.0263(5) Uani d . 1 O
O2 0.8780(2) 0.0494(4) 0.12660(16) 0.0256(5) Uani d . 1 O
O3 1.1141(3) 0.1403(5) 0.2520(2) 0.0413(7) Uani d . 1 O
O4 1.0619(3) 0.0282(5) 0.3821(2) 0.0450(7) Uani d . 1 O
O5 0.8648(3) -0.2157(4) -0.05153(19) 0.0360(6) Uani d D 1 O
H5A 0.939(5) -0.280(11) -0.015(4) 0.10(3) Uiso d D 1 H
H5B 0.889(7) -0.211(14) -0.112(2) 0.13(3) Uiso d D 1 H
N1 1.0365(3) 0.1068(3) 0.30988(16) 0.0190(5) Uani d . 1 N
C1 0.6808(3) 0.2318(4) 0.1540(2) 0.0191(6) Uani d . 1 C
C2 0.8267(3) 0.1464(4) 0.1871(2) 0.0196(6) Uani d . 1 C
C3 0.8893(3) 0.1757(4) 0.2795(2) 0.0216(6) Uani d . 1 C

loop_
_atom_site_aniso_label
_atom_site_aniso_U_11
_atom_site_aniso_U_22
_atom_site_aniso_U_33
_atom_site_aniso_U_12
_atom_site_aniso_U_13
_atom_site_aniso_U_23
Co1 0.0202(4) 0.0289(4) 0.0149(4) 0 0.0048(3) 0
O1 0.0248(11) 0.0371(12) 0.0168(10) 0.0069(9) 0.0026(8) -0.0039(9)
O2 0.0217(11) 0.0368(12) 0.0184(10) 0.0042(9) 0.0039(8) -0.0055(10)
O3 0.0275(12) 0.0553(17) 0.0431(15) 0.0016(11) 0.0118(11) 0.0001(13)
O4 0.0407(17) 0.0526(17) 0.0404(17) 0.0120(13) 0.0019(13) 0.0014(13)
O5 0.0352(13) 0.0429(15) 0.0319(13) 0.0117(11) 0.0120(10) -0.0013(11)
N1 0.0212(12) 0.0203(11) 0.0163(12) 0.0009(9) 0.0054(9) -0.0080(9)
C1 0.0183(13) 0.0220(13) 0.0175(13) 0.0008(10) 0.0045(10) -0.0005(10)
C2 0.0178(13) 0.0236(13) 0.0186(13) 0.0014(10) 0.0064(10) -0.0009(11)
C3 0.0159(13) 0.0285(14) 0.0203(14) 0.0007(10) 0.0023(10) 0.0004(11)

loop_
_atom_type_symbol
_atom_type_description
_atom_type_scat_dispersion_real
_atom_type_scat_dispersion_imag
_atom_type_scat_source
C C 0.0181 0.0091 'International Tables Vol C Tables 4.2.6.8 and 6.1.1.4'
Co Co -2.3653 3.6143 'International Tables Vol C Tables 4.2.6.8 and 6.1.1.4'
N N 0.0311 0.018 'International Tables Vol C Tables 4.2.6.8 and 6.1.1.4'
O O 0.0492 0.0322 'International Tables Vol C Tables 4.2.6.8 and 6.1.1.4'
H H 0 0 'International Tables Vol C Tables 4.2.6.8 and 6.1.1.4'

loop_
_geom_angle_atom_site_label_1
_geom_angle_atom_site_label_2
_geom_angle_atom_site_label_3
_geom_angle
_geom_angle_site_symmetry_1
_geom_angle_site_symmetry_3
O5 Co1 O5 87.25(16) 2_655 .
O5 Co1 O2 97.95(10) 2_655 2_655
O5 Co1 O2 94.56(10) . 2_655
O5 Co1 O2 94.56(10) 2_655 .
O5 Co1 O2 97.95(10) . .
O2 Co1 O2 162.70(15) 2_655 .
O5 Co1 O1 87.33(11) 2_655 .
O5 Co1 O1 172.24(10) . .
O2 Co1 O1 91.69(9) 2_655 .
O2 Co1 O1 76.96(9) . .
O5 Co1 O1 172.24(10) 2_655 2_655
O5 Co1 O1 87.33(11) . 2_655
O2 Co1 O1 76.96(9) 2_655 2_655
O2 Co1 O1 91.69(9) . 2_655
O1 Co1 O1 98.58(14) . 2_655
C1 O1 Co1 115.06(19) . .
C2 O2 Co1 116.17(19) . .
Co1 O5 H5A 123(4) . .
Co1 O5 H5B 122(5) . .
H5A O5 H5B 105(4) . .
O4 N1 O3 128.5(3) . .
O4 N1 C3 118.0(3) . .
O3 N1 C3 113.4(2) . .
O1 C1 C3 126.5(3) . 7_655
O1 C1 C2 115.0(2) . .
C3 C1 C2 118.4(3) 7_655 .
O2 C2 C3 125.2(3) . .
O2 C2 C1 115.3(3) . .
C3 C2 C1 119.5(2) . .
C2 C3 C1 121.9(3) . 7_655
C2 C3 N1 119.6(2) . .
C1 C3 N1 118.5(2) 7_655 .

loop_
_geom_bond_atom_site_label_1
_geom_bond_atom_site_label_2
_geom_bond_site_symmetry_2
_geom_bond_distance
Co1 O5 2_655 2.072(3)
Co1 O5 . 2.072(3)
Co1 O2 2_655 2.075(2)
Co1 O2 . 2.075(2)
Co1 O1 . 2.115(2)
Co1 O1 2_655 2.115(2)
O1 C1 . 1.243(4)
O2 C2 . 1.255(4)
O3 N1 . 1.226(4)
O4 N1 . 1.165(4)
O5 H5A . 0.94(2)
O5 H5B . 0.94(2)
N1 C3 . 1.511(4)
C1 C3 7_655 1.406(4)
C1 C2 . 1.544(4)
C2 C3 . 1.394(4)
C3 C1 7_655 1.406(4)

loop_
_geom_torsion_atom_site_label_1
_geom_torsion_atom_site_label_2
_geom_torsion_atom_site_label_3
_geom_torsion_atom_site_label_4
_geom_torsion
_geom_torsion_site_symmetry_1
_geom_torsion_site_symmetry_4
O5 Co1 O1 C1 84.0(2) 2_655 .
O5 Co1 O1 C1 38.3(8) . .
O2 Co1 O1 C1 -178.1(2) 2_655 .
O2 Co1 O1 C1 -11.3(2) . .
O1 Co1 O1 C1 -101.1(2) 2_655 .
O5 Co1 O2 C2 -77.6(2) 2_655 .
O5 Co1 O2 C2 -165.5(2) . .
O2 Co1 O2 C2 58.6(2) 2_655 .
O1 Co1 O2 C2 8.6(2) . .
O1 Co1 O2 C2 107.0(2) 2_655 .
Co1 O1 C1 C3 -165.9(2) . 7_655
Co1 O1 C1 C2 11.9(3) . .
Co1 O2 C2 C3 172.9(2) . .
Co1 O2 C2 C1 -5.3(3) . .
O1 C1 C2 O2 -4.7(4) . .
C3 C1 C2 O2 173.4(3) 7_655 .
O1 C1 C2 C3 177.1(3) . .
C3 C1 C2 C3 -4.9(5) 7_655 .
O2 C2 C3 C1 -173.0(3) . 7_655
C1 C2 C3 C1 5.1(5) . 7_655
O2 C2 C3 N1 7.0(5) . .
C1 C2 C3 N1 -175.0(2) . .
O4 N1 C3 C2 -136.8(3) . .
O3 N1 C3 C2 42.0(4) . .
O4 N1 C3 C1 43.1(4) . 7_655
O3 N1 C3 C1 -138.0(3) . 7_655
